data_4120111
loop_
_publ_author_name
'Tao Wu'
'Qian Zhang'
'Yang Hou'
'Le Wang'
'Chengyu Mao'
'Shou-Tian Zheng'
'Xianhui Bu'
'Pingyun Feng'

_publ_section_title
;
 Monocopper Doping in Cd-In-S Supertetrahedral Nanocluster via Two-Step
 Strategy and Enhanced Photoelectric Response
;
_journal_name_full 'Journal of the American Chemical Society'
_journal_page_first 10250
_journal_page_last 10253
_journal_paper_doi 10.1021/ja404181c
_journal_volume 135
_journal_year 2013
_chemical_formula_moiety 'Cd6 In28 S56'
_chemical_formula_sum 'Cd6 In28 S56'
_chemical_formula_weight 5684.72
_chemical_name_systematic
; 
 ? 
;
_space_group_IT_number 141
_symmetry_cell_setting tetragonal
_symmetry_space_group_name_Hall '-I 4bd 2'
_symmetry_space_group_name_H-M 'I 41/a m d :2'
_atom_sites_solution_hydrogens geom
_atom_sites_solution_primary direct
_atom_sites_solution_secondary difmap
_audit_creation_method SHELXL-97
_cell_angle_alpha 90.00
_cell_angle_beta 90.00
_cell_angle_gamma 90.00
_cell_formula_units_Z 4
_cell_length_a 26.8178(16)
_cell_length_b 26.8178(16)
_cell_length_c 28.8539(19)
_cell_measurement_temperature 150(2)
_cell_volume 20752(2)
_computing_cell_refinement 'Bruker SAINT'
_computing_data_collection 'Bruker SMART'
_computing_data_reduction 'Bruker SAINT'
_computing_molecular_graphics XP
_computing_publication_material XCIF
_computing_structure_refinement 'SHELXL-97 (Sheldrick, 2008)'
_computing_structure_solution 'SHELXS-97 (Sheldrick, 2008)'
_diffrn_ambient_temperature 150(2)
_diffrn_measured_fraction_theta_full 0.962
_diffrn_measured_fraction_theta_max 0.962
_diffrn_measurement_device_type 'Bruker Smart Apex CCD'
_diffrn_measurement_method 'Omega Scan'
_diffrn_radiation_monochromator graphite
_diffrn_radiation_source 'fine-focus sealed tube'
_diffrn_radiation_type MoK\a
_diffrn_radiation_wavelength 0.71073
_diffrn_reflns_av_R_equivalents 0.3427
_diffrn_reflns_av_sigmaI/netI 0.0970
_diffrn_reflns_limit_h_max 19
_diffrn_reflns_limit_h_min -19
_diffrn_reflns_limit_k_max 19
_diffrn_reflns_limit_k_min -19
_diffrn_reflns_limit_l_max 20
_diffrn_reflns_limit_l_min -20
_diffrn_reflns_number 24307
_diffrn_reflns_theta_full 15.00
_diffrn_reflns_theta_max 15.00
_diffrn_reflns_theta_min 1.52
_exptl_absorpt_coefficient_mu 4.212
_exptl_absorpt_correction_type multi-scan
_exptl_crystal_colour 'pale yellow'
_exptl_crystal_density_diffrn 1.820
_exptl_crystal_description octahedral
_exptl_crystal_F_000 10224
_exptl_crystal_size_max 0.15
_exptl_crystal_size_mid 0.13
_exptl_crystal_size_min 0.12
_refine_diff_density_max 1.792
_refine_diff_density_min -0.684
_refine_diff_density_rms 0.168
_refine_ls_extinction_coef 0.00018(4)
_refine_ls_extinction_expression Fc^*^=kFc[1+0.001xFc^2^\l^3^/sin(2\q)]^-1/4^
_refine_ls_extinction_method SHELXL
_refine_ls_goodness_of_fit_ref 1.018
_refine_ls_hydrogen_treatment none
_refine_ls_matrix_type full
_refine_ls_number_parameters 119
_refine_ls_number_reflns 1096
_refine_ls_number_restraints 0
_refine_ls_restrained_S_all 1.018
_refine_ls_R_factor_all 0.1942
_refine_ls_R_factor_gt 0.0808
_refine_ls_shift/su_max 0.000
_refine_ls_shift/su_mean 0.000
_refine_ls_structure_factor_coef Fsqd
_refine_ls_weighting_details 'calc w=1/[\s^2^(Fo^2^)+(0.1685P)^2^+411.4315P] where P=(Fo^2^+2Fc^2^)/3'
_refine_ls_weighting_scheme calc
_refine_ls_wR_factor_gt 0.2101
_refine_ls_wR_factor_ref 0.3204
_reflns_number_gt 436
_reflns_number_total 1096
_reflns_threshold_expression >2sigma(I)
_cod_data_source_file ja404181c_si_002_1.cif
_cod_data_source_block ISC-10-CdInS
_cod_original_sg_symbol_H-M 'I 41/a m d'
_cod_database_code 4120111

loop_
_symmetry_equiv_pos_as_xyz
'x, y, z'
'-x+1/2, -y, z+1/2'
'-y+1/4, x+3/4, z+1/4'
'y+1/4, -x+1/4, z+3/4'
'-x+1/2, y, -z+1/2'
'x, -y, -z'
'y+1/4, x+3/4, -z+1/4'
'-y+1/4, -x+1/4, -z+3/4'
'x+1/2, y+1/2, z+1/2'
'-x+1, -y+1/2, z+1'
'-y+3/4, x+5/4, z+3/4'
'y+3/4, -x+3/4, z+5/4'
'-x+1, y+1/2, -z+1'
'x+1/2, -y+1/2, -z+1/2'
'y+3/4, x+5/4, -z+3/4'
'-y+3/4, -x+3/4, -z+5/4'
'-x, -y, -z'
'x-1/2, y, -z-1/2'
'y-1/4, -x-3/4, -z-1/4'
'-y-1/4, x-1/4, -z-3/4'
'x-1/2, -y, z-1/2'
'-x, y, z'
'-y-1/4, -x-3/4, z-1/4'
'y-1/4, x-1/4, z-3/4'
'-x+1/2, -y+1/2, -z+1/2'
'x, y+1/2, -z'
'y+1/4, -x-1/4, -z+1/4'
'-y+1/4, x+1/4, -z-1/4'
'x, -y+1/2, z'
'-x+1/2, y+1/2, z+1/2'
'-y+1/4, -x-1/4, z+1/4'
'y+1/4, x+1/4, z-1/4'

loop_
_atom_site_label
_atom_site_type_symbol
_atom_site_fract_x
_atom_site_fract_y
_atom_site_fract_z
_atom_site_U_iso_or_equiv
_atom_site_adp_type
_atom_site_occupancy
_atom_site_symmetry_multiplicity
_atom_site_calc_flag
_atom_site_refinement_flags
Cd1 Cd 0.1461(3) 0.7500 0.1251(2) 0.124(4) Uani 0.50 2 d SP
In6 In 0.1461(3) 0.7500 0.1251(2) 0.124(4) Uani 0.50 2 d SP
Cd2 Cd 0.07341(18) 0.67752(18) 0.02865(17) 0.123(3) Uani 0.50 1 d P
In7 In 0.07341(18) 0.67752(18) 0.02865(17) 0.123(3) Uani 0.50 1 d P
In1 In 0.2904(3) 0.7500 -0.0647(3) 0.175(5) Uani 1 2 d S
In2 In 0.22284(19) 0.6738(2) 0.02877(18) 0.136(3) Uani 1 1 d .
In3 In 0.1468(3) 0.7500 -0.0721(3) 0.133(4) Uani 1 2 d S
In4 In 0.0000 0.7500 -0.0711(3) 0.119(4) Uani 1 4 d S
In5 In 0.14870(18) 0.89870(18) 0.1250 0.126(3) Uani 1 2 d S
S1 S 0.0000 0.6721(9) -0.0237(10) 0.136(11) Uani 1 2 d S
S2 S 0.2967(7) 0.6740(8) -0.0192(8) 0.172(10) Uani 1 1 d .
S3 S 0.2218(13) 0.7500 -0.1202(10) 0.196(15) Uani 1 2 d S
S4 S 0.2271(10) 0.7500 0.0785(9) 0.132(10) Uani 1 2 d S
S5 S 0.2249(7) 0.5994(7) 0.0772(7) 0.143(8) Uani 1 1 d .
S6 S 0.1485(7) 0.6734(7) -0.0233(7) 0.143(8) Uani 1 1 d .
S7 S 0.0749(9) 0.7500 -0.1219(10) 0.137(11) Uani 1 2 d S
S8 S 0.1534(7) 0.8248(7) 0.1769(6) 0.132(8) Uani 1 1 d .
S9 S 0.0688(9) 0.7500 0.0817(9) 0.114(10) Uani 1 2 d S
S10 S 0.3659(14) 0.7500 -0.1143(14) 0.27(2) Uani 1 2 d S

loop_
_atom_site_aniso_label
_atom_site_aniso_U_11
_atom_site_aniso_U_22
_atom_site_aniso_U_33
_atom_site_aniso_U_23
_atom_site_aniso_U_13
_atom_site_aniso_U_12
Cd1 0.116(7) 0.126(7) 0.129(7) 0.000 -0.004(6) 0.000
In6 0.116(7) 0.126(7) 0.129(7) 0.000 -0.004(6) 0.000
Cd2 0.131(6) 0.124(6) 0.112(5) -0.004(4) 0.000(4) 0.007(4)
In7 0.131(6) 0.124(6) 0.112(5) -0.004(4) 0.000(4) 0.007(4)
In1 0.162(9) 0.204(11) 0.159(9) 0.000 0.024(7) 0.000
In2 0.119(5) 0.149(6) 0.140(5) -0.011(4) 0.013(4) 0.008(4)
In3 0.142(8) 0.128(8) 0.129(7) 0.000 0.011(6) 0.000
In4 0.129(10) 0.111(9) 0.115(9) 0.000 0.000 0.000
In5 0.122(5) 0.122(5) 0.134(7) 0.002(4) -0.002(4) -0.011(6)
S1 0.13(3) 0.13(3) 0.15(3) -0.02(2) 0.000 0.000
S2 0.124(18) 0.18(2) 0.21(2) -0.019(19) 0.043(17) -0.011(17)
S3 0.21(4) 0.25(4) 0.13(3) 0.000 0.04(3) 0.000
S4 0.14(3) 0.13(3) 0.13(2) 0.000 0.00(2) 0.000
S5 0.137(18) 0.141(19) 0.150(18) 0.040(16) 0.007(15) 0.022(15)
S6 0.135(19) 0.149(19) 0.144(19) 0.003(16) 0.017(15) 0.005(15)
S7 0.11(2) 0.18(3) 0.12(2) 0.000 0.00(2) 0.000
S8 0.145(19) 0.130(18) 0.121(17) 0.009(15) 0.000(14) -0.006(14)
S9 0.08(2) 0.13(2) 0.13(2) 0.000 0.003(18) 0.000
S10 0.21(4) 0.37(6) 0.22(4) 0.000 0.11(3) 0.000

loop_
_atom_type_symbol
_atom_type_description
_atom_type_scat_dispersion_real
_atom_type_scat_dispersion_imag
_atom_type_scat_source
S S 0.1246 0.1234 'International Tables Vol C Tables 4.2.6.8 and 6.1.1.4'
Cd Cd -0.8075 1.2024 'International Tables Vol C Tables 4.2.6.8 and 6.1.1.4'
In In -0.7276 1.3100 'International Tables Vol C Tables 4.2.6.8 and 6.1.1.4'

loop_
_geom_angle_atom_site_label_1
_geom_angle_atom_site_label_2
_geom_angle_atom_site_label_3
_geom_angle
_geom_angle_site_symmetry_1
_geom_angle_site_symmetry_3
S9 Cd1 S8 112.0(6) . .
S9 Cd1 S8 112.0(6) . 29_565
S8 Cd1 S8 106.2(8) . 29_565
S9 Cd1 S4 117.1(9) . .
S8 Cd1 S4 104.3(6) . .
S8 Cd1 S4 104.3(6) 29_565 .
S9 Cd2 S1 112.5(8) . .
S9 Cd2 S6 116.3(7) . .
S1 Cd2 S6 105.6(7) . .
S9 Cd2 S8 111.2(7) . 27_465
S1 Cd2 S8 105.7(7) . 27_465
S6 Cd2 S8 104.7(7) . 27_465
S2 In1 S2 114.1(11) 29_565 .
S2 In1 S3 114.0(6) 29_565 .
S2 In1 S3 114.0(6) . .
S2 In1 S10 104.7(7) 29_565 .
S2 In1 S10 104.7(8) . .
S3 In1 S10 103.7(13) . .
S2 In2 S5 108.1(8) . .
S2 In2 S6 108.0(7) . .
S5 In2 S6 111.1(7) . .
S2 In2 S4 106.9(8) . .
S5 In2 S4 109.8(7) . .
S6 In2 S4 112.7(8) . .
S7 In3 S3 108.7(11) . .
S7 In3 S6 110.7(6) . .
S3 In3 S6 107.8(6) . .
S7 In3 S6 110.7(6) . 29_565
S3 In3 S6 107.8(6) . 29_565
S6 In3 S6 111.1(9) . 29_565
S7 In4 S7 107.7(13) . 10_464
S7 In4 S1 108.8(4) . .
S7 In4 S1 108.8(4) 10_464 .
S7 In4 S1 108.8(4) . 10_464
S7 In4 S1 108.8(4) 10_464 10_464
S1 In4 S1 113.7(13) . 10_464
S5 In5 S5 106.2(9) 20_666 29_565
S5 In5 S8 108.1(7) 20_666 7_455
S5 In5 S8 108.8(6) 29_565 7_455
S5 In5 S8 108.8(6) 20_666 .
S5 In5 S8 108.1(7) 29_565 .
S8 In5 S8 116.3(9) 7_455 .
In7 S1 Cd2 0.0(3) 22 22
In7 S1 Cd2 104.7(11) 22 .
Cd2 S1 Cd2 104.7(11) 22 .
In7 S1 In4 106.4(7) 22 .
Cd2 S1 In4 106.4(7) 22 .
Cd2 S1 In4 106.4(7) . .
In2 S2 In1 104.7(8) . .
In1 S3 In3 104.4(11) . .
In2 S4 In2 109.7(10) . 29_565
In2 S4 Cd1 105.3(7) . .
In2 S4 Cd1 105.3(7) 29_565 .
In2 S5 In5 106.5(7) . 27_465
In3 S6 In2 110.6(8) . .
In3 S6 Cd2 106.6(7) . .
In2 S6 Cd2 106.3(7) . .
In3 S7 In4 107.1(11) . .
In5 S8 Cd1 106.0(6) . .
In5 S8 In7 105.9(7) . 20_666
Cd1 S8 In7 102.9(7) . 20_666
In5 S8 Cd2 105.9(7) . 20_666
Cd1 S8 Cd2 102.9(7) . 20_666
In7 S8 Cd2 0.00(11) 20_666 20_666
Cd1 S9 Cd2 106.1(7) . .
Cd1 S9 In7 106.1(7) . 29_565
Cd2 S9 In7 103.4(10) . 29_565
Cd1 S9 Cd2 106.1(7) . 29_565
Cd2 S9 Cd2 103.4(10) . 29_565
In7 S9 Cd2 0.0(2) 29_565 29_565

loop_
_geom_bond_atom_site_label_1
_geom_bond_atom_site_label_2
_geom_bond_distance
_geom_bond_site_symmetry_2
Cd1 S9 2.42(2) .
Cd1 S8 2.509(19) .
Cd1 S8 2.509(19) 29_565
Cd1 S4 2.55(3) .
Cd2 S9 2.477(17) .
Cd2 S1 2.486(18) .
Cd2 S6 2.51(2) .
Cd2 S8 2.52(2) 27_465
In1 S2 2.43(2) 29_565
In1 S2 2.43(2) .
In1 S3 2.44(3) .
In1 S10 2.48(3) .
In2 S2 2.42(2) .
In2 S5 2.436(19) .
In2 S6 2.50(2) .
In2 S4 2.499(15) .
In3 S7 2.40(3) .
In3 S3 2.45(3) .
In3 S6 2.49(2) .
In3 S6 2.49(2) 29_565
In4 S7 2.49(3) .
In4 S7 2.49(3) 10_464
In4 S1 2.50(3) .
In4 S1 2.50(3) 10_464
In5 S5 2.467(19) 20_666
In5 S5 2.47(2) 29_565
In5 S8 2.486(18) 7_455
In5 S8 2.486(18) .
S1 In7 2.486(18) 22
S1 Cd2 2.486(18) 22
S4 In2 2.499(15) 29_565
S5 In5 2.467(19) 27_465
S8 In7 2.52(2) 20_666
S8 Cd2 2.52(2) 20_666
S9 In7 2.477(17) 29_565
S9 Cd2 2.477(17) 29_565
